data_1571517
loop_
_publ_author_name
'Yu, Liang'
'He, Meng'
'Yao, Jinze'
'Xia, Qibin'
'Yang, Sihai'
'Li, Jing'
'Wang, Hao'

_publ_section_title
;
 A robust aluminum-octacarboxylate framework with <b>scu</b> topology for
 selective capture of sulfur dioxide.
;
_journal_issue 22
_journal_name_full 'Chemical science'
_journal_page_first 8530
_journal_page_last 8535
_journal_paper_doi 10.1039/d4sc01877j
_journal_volume 15
_journal_year 2024
_chemical_formula_moiety '2(C14.50 H7 Al1.50 O8), 5.14(S O2) '
_chemical_formula_sum 'C29 H14 Al3 O26.28 S5.14'
_chemical_formula_weight 1028.65
_chemical_name_mineral SO2@Al-ettb
_space_group_crystal_system tetragonal
_space_group_IT_number 139
_space_group_name_Hall '-I 4 2'
_space_group_name_H-M_alt 'I 4/m m m'
_symmetry_space_group_name_Hall '-I 4 2'
_symmetry_space_group_name_H-M 'I 4/m m m'
_audit_update_record
;
2023-04-22 deposited with the CCDC.	2024-05-01 downloaded from the CCDC.
;
_cell_angle_alpha 90
_cell_angle_beta 90
_cell_angle_gamma 90
_cell_formula_units_Z 8
_cell_length_a 21.3855(1)
_cell_length_b 21.3855(1)
_cell_length_c 27.7201(3)
_cell_measurement_temperature 298
_cell_volume 12677.50(16)
_computing_structure_refinement TOPAS
_diffrn_ambient_temperature 298
_diffrn_detector PSD
_diffrn_measurement_device_type DLS-i11
_diffrn_radiation_type synchrotron
_diffrn_radiation_wavelength 0.82439
_diffrn_source synchrotron
_exptl_crystal_colour 'light yellow'
_exptl_crystal_density_diffrn 1.073
_pd_meas_2theta_range_inc 0.001
_pd_meas_2theta_range_max 92
_pd_meas_2theta_range_min 2
_pd_meas_scan_method fixed
_pd_proc_2theta_range_inc 0.001
_pd_proc_2theta_range_max 40
_pd_proc_2theta_range_min 2
_pd_proc_ls_background_function Chebyshev
_pd_proc_ls_profile_function pseudo-Voigt
_pd_proc_ls_prof_R_factor 2.02544
_pd_proc_ls_prof_wR_expected 0.28810
_pd_proc_ls_prof_wR_factor 2.88932
_pd_proc_number_of_points 38000
_pd_proc_wavelength 0.82439
_pd_spec_mounting packed
_pd_spec_mount_mode transmission
_pd_spec_shape cylinder
_refine_ls_extinction_method none
_refine_ls_goodness_of_fit_all 10.02898
_refine_ls_hydrogen_treatment mixed
_refine_ls_matrix_type fullcycle
_refine_ls_number_parameters 95
_refine_ls_R_factor_all 0.56943
_refine_ls_shift/su_max 0.0333
_refine_ls_structure_factor_coef Inet
_refine_ls_weighting_scheme sigma
_cod_data_source_file d4sc01877j2.cif
_cod_data_source_block TOPAS_output
_cod_depositor_comments 'Adding full bibliography for 1571517--1571518.cif.'
_cod_original_cell_volume 12677.5(2)
_cod_original_sg_symbol_H-M I4/mmm
_cod_database_code 1571517

loop_
_symmetry_equiv_pos_as_xyz
'x, y, z'
'-x, -y, z'
'-x, y, -z'
'-x, y, z'
'-y, -x, -z'
'-y, -x, z'
'-y, x, -z'
'-y, x, z'
'y, -x, -z'
'y, -x, z'
'y, x, -z'
'y, x, z'
'x, -y, -z'
'x, -y, z'
'x, y, -z'
'-x, -y, -z'
'x+1/2, y+1/2, z+1/2'
'-x+1/2, -y+1/2, z+1/2'
'-x+1/2, y+1/2, -z+1/2'
'-x+1/2, y+1/2, z+1/2'
'-y+1/2, -x+1/2, -z+1/2'
'-y+1/2, -x+1/2, z+1/2'
'-y+1/2, x+1/2, -z+1/2'
'-y+1/2, x+1/2, z+1/2'
'y+1/2, -x+1/2, -z+1/2'
'y+1/2, -x+1/2, z+1/2'
'y+1/2, x+1/2, -z+1/2'
'y+1/2, x+1/2, z+1/2'
'x+1/2, -y+1/2, -z+1/2'
'x+1/2, -y+1/2, z+1/2'
'x+1/2, y+1/2, -z+1/2'
'-x+1/2, -y+1/2, -z+1/2'

loop_
_atom_site_label
_atom_site_type_symbol
_atom_site_symmetry_multiplicity
_atom_site_fract_x
_atom_site_fract_y
_atom_site_fract_z
_atom_site_occupancy
_atom_site_B_iso_or_equiv
S_1_1 S 32 0.344(10) 0.469(7) 0.661(6) 0.054(5) 8(6)
O_2_1 O 32 0.372(7) 0.474(5) 0.615(5) 0.054(5) 8(6)
O_3_1 O 32 0.285(11) 0.438(7) 0.666(12) 0.054(5) 8(6)
S_1_2 S 32 0.442(6) 0.472(13) 0.054(4) 0.204(7) 10(2)
O_2_2 O 32 0.417(3) 0.494(10) 0.099(3) 0.204(7) 10(2)
O_3_2 O 32 0.401(9) 0.462(15) 0.014(4) 0.204(7) 10(2)
S_1_3 S 32 0.991(4) 0.077(3) 0.343(3) 0.141(7) 10(3)
O_2_3 O 32 0.997(4) 0.029(2) 0.379(2) 0.141(7) 10(3)
O_3_3 O 32 0.979(4) 0.060(5) 0.294(2) 0.141(7) 10(3)
S_1_4 S 32 0.259(2) 0.719(4) 0.584(4) 0.132(3) 10(2)
O_2_4 O 32 0.223(2) 0.666(4) 0.570(3) 0.132(3) 10(2)
O_3_4 O 32 0.279(2) 0.725(7) 0.633(4) 0.132(3) 10(2)
S_1_5 S 32 0.904(2) 0.2291(12) 0.4395(18) 0.288(16) 10.0(18)
O_2_5 O 32 0.8457(18) 0.2097(11) 0.4602(14) 0.288(16) 10.0(18)
O_3_5 O 32 0.9604(18) 0.2222(12) 0.467(3) 0.288(16) 10.0(18)
S_1_6 S 16 0.590(6) 0 0.6860(17) 0.188(5) 10(3)
O_2_6 O 16 0.600(4) 0 0.7370(17) 0.188(5) 10(3)
O_3_6 O 16 0.642(8) 0 0.654(3) 0.188(5) 10(3)
S_1_7 S 32 0.3253(17) 0.4240(17) 0.0917(15) 0.372(17) 10.0(15)
O_2_7 O 32 0.3645(14) 0.3810(11) 0.0662(12) 0.372(17) 10.0(15)
O_3_7 O 32 0.303(2) 0.4791(17) 0.068(2) 0.372(17) 10.0(15)
Al1 Al 16 0.1754(4) 0.1754(4) 0.3250(6) 1 4.0(3)
Al2 Al 8 0.25 0.25 0.25 1 4.0(3)
O8 O 16 0.1085(8) 0.1085(8) 0.3458(9) 1 5.5(4)
O9 O 32 0.1388(7) 0.2242(7) 0.3775(6) 1 5.5(4)
O12 O 16 0.2369(7) 0.2369(7) 0.3109(7) 1 5.5(4)
O10 O 32 0.2549(14) 0.1601(15) 0.2408(12) 1 8.5(6)
O11 O 32 0.2100(13) 0.1133(19) 0.2928(10) 1 8.5(6)
C10 C 32 0.2397(12) 0.1139(11) 0.2584(8) 1 5.3(4)
C11 C 32 0.2579(11) 0.05718(17) 0.2373(7) 1 5.3(4)
C12 C 16 0.2396(11) 0 0.2585(8) 1 5.3(4)
H12 H 16 0.214(2) 0 0.289(2) 1 6.3(5)
C13 C 32 0.2945(10) 0.05718(17) 0.1949(6) 1 5.3(4)
H13 H 32 0.3074(13) 0.098(3) 0.1799(11) 1 6.3(5)
C14 C 16 0.3127(10) 0 0.1737(6) 1 5.3(4)
C15 C 16 0.3529(9) 0 0.1272(4) 1 5.3(4)
C19 C 16 0.4261(8) 0 0.04240(13) 1 5.3(4)
C20 C 8 0.4627(8) 0 0 1 5.3(4)
C2 C 32 0.3981(9) -0.0472(3) 0.1198(4) 0.591(12) 5.3(4)
H2 H 32 0.4041(10) -0.081(2) 0.1446(16) 0.591(12) 6.3(5)
C3 C 32 0.3809(8) 0.0472(3) 0.0498(2) 0.409(12) 5.3(4)
H3 H 32 0.3748(10) 0.081(2) 0.0250(16) 0.409(12) 6.3(5)
C1 C 32 0.4346(8) -0.0472(3) 0.0774(3) 0.591(12) 5.3(4)
H1 H 32 0.467(2) -0.081(2) 0.0722(5) 0.591(12) 6.3(5)
C4 C 32 0.3443(9) 0.0472(3) 0.0922(3) 0.409(12) 5.3(4)
H4 H 32 0.312(2) 0.081(2) 0.0974(5) 0.409(12) 6.3(5)

loop_
_geom_angle_atom_site_label_1
_geom_angle_atom_site_label_2
_geom_angle_atom_site_label_3
_geom_angle
_geom_angle_site_symmetry_1
_geom_angle_site_symmetry_2
_geom_angle_site_symmetry_3
O_2_1 S_1_1 O_3_1 130.9(15) 14_565 1_555 1_555
O_3_1 S_1_1 O_2_1 103(7) 14_565 1_555 1_555
C13 O_3_1 S_1_1 143(15) 18_555 1_555 1_555
S_1_1 O_3_1 C13 117(12) 14_565 1_555 18_555
C13 O_3_1 S_1_1 97(6) 20_555 1_555 1_555
O_2_2 S_1_2 O_3_2 118.9(17) 14_565 1_555 1_555
O_3_2 S_1_2 O_2_2 157(18) 12_555 1_555 14_565
O_3_2 S_1_2 O_2_2 147(8) 12_555 1_555 1_555
O_3_2 S_1_2 O_2_2 95(12) 14_565 1_555 1_555
O_2_2 S_1_2 O_3_2 170(14) 12_555 1_555 14_565
O_2_2 S_1_2 O_3_2 136(9) 12_555 1_555 1_555
O_2_3 S_1_2 O_3_2 117(18) 23_545 1_555 14_565
O_2_3 S_1_2 O_3_2 132(15) 23_545 1_555 12_555
O_2_3 S_1_2 O_3_2 159(4) 23_545 1_555 1_555
O_2_3 S_1_2 O_3_2 114(18) 21_565 1_555 14_565
O_2_3 S_1_2 O_3_2 135(15) 21_565 1_555 12_555
O_2_3 S_1_2 O_3_2 158(4) 21_565 1_555 1_555
O_3_2 S_1_2 O_2_3 166(7) 15_555 1_555 21_565
O_3_2 S_1_2 O_2_3 168(6) 15_555 1_555 23_545
O_3_2 S_1_2 O_2_2 136(7) 15_555 1_555 12_555
O_3_2 S_1_2 O_2_2 129(4) 15_555 1_555 14_565
O_3_2 S_1_2 O_2_2 131(2) 15_555 1_555 1_555
O_2_2 S_1_2 O_3_2 136(7) 8_655 1_555 15_555
O_2_2 S_1_2 O_3_2 165(18) 8_655 1_555 14_565
O_2_2 S_1_2 O_3_2 138(10) 8_655 1_555 1_555
O_2_3 S_1_2 O_3_2 171(6) 29_455 1_555 15_555
O_2_3 S_1_2 O_3_2 135(19) 29_455 1_555 14_565
O_2_3 S_1_2 O_3_2 112(14) 29_455 1_555 12_555
O_2_3 S_1_2 O_3_2 169(8) 29_455 1_555 1_555
O_2_3 S_1_2 O_3_2 169(5) 32_655 1_555 15_555
O_2_3 S_1_2 O_3_2 135(19) 32_655 1_555 14_565
O_2_3 S_1_2 O_3_2 110(14) 32_655 1_555 12_555
O_2_3 S_1_2 O_3_2 171(9) 32_655 1_555 1_555
O_3_2 S_1_2 O_2_3 122(14) 11_555 1_555 32_655
O_3_2 S_1_2 O_2_3 124(14) 11_555 1_555 29_455
O_3_2 S_1_2 O_2_2 90(12) 11_555 1_555 8_655
O_3_2 S_1_2 O_2_3 147(14) 11_555 1_555 21_565
O_3_2 S_1_2 O_2_3 144(15) 11_555 1_555 23_545
O_3_2 S_1_2 O_2_2 91(14) 11_555 1_555 12_555
O_3_2 S_1_2 O_2_2 167(14) 11_555 1_555 14_565
O_3_2 S_1_2 O_2_2 159(9) 11_555 1_555 1_555
O_2_3 S_1_2 O_3_2 142(11) 31_455 1_555 11_555
O_2_3 S_1_2 O_3_2 156(7) 31_455 1_555 15_555
O_2_3 S_1_2 O_3_2 106(17) 31_455 1_555 14_565
O_2_3 S_1_2 O_3_2 135(13) 31_455 1_555 12_555
O_2_3 S_1_2 O_3_2 159(8) 31_455 1_555 1_555
O_3_2 S_1_2 O_2_3 116(16) 13_565 1_555 31_455
O_3_2 S_1_2 O_2_3 145(16) 13_565 1_555 32_655
O_3_2 S_1_2 O_2_3 145(17) 13_565 1_555 29_455
O_3_2 S_1_2 O_2_2 161(5) 13_565 1_555 8_655
O_3_2 S_1_2 O_2_3 127(17) 13_565 1_555 21_565
O_3_2 S_1_2 O_2_3 130(17) 13_565 1_555 23_545
O_3_2 S_1_2 O_2_2 167(7) 13_565 1_555 12_555
O_3_2 S_1_2 O_2_2 102(19) 13_565 1_555 14_565
O_3_2 S_1_2 O_2_2 110(10) 13_565 1_555 1_555
O_2_3 S_1_2 O_3_2 117(15) 19_655 1_555 13_565
O_2_3 S_1_2 O_3_2 140(11) 19_655 1_555 11_555
O_2_3 S_1_2 O_3_2 156(7) 19_655 1_555 15_555
O_2_3 S_1_2 O_3_2 107(17) 19_655 1_555 14_565
O_2_3 S_1_2 O_3_2 133(13) 19_655 1_555 12_555
O_2_3 S_1_2 O_3_2 160(8) 19_655 1_555 1_555
O_2_3 S_1_2 O_3_2 130(15) 27_545 1_555 13_565
O_2_3 S_1_2 O_3_2 123(12) 27_545 1_555 11_555
O_2_3 S_1_2 O_3_2 160(5) 27_545 1_555 15_555
O_2_3 S_1_2 O_3_2 123(18) 27_545 1_555 14_565
O_2_3 S_1_2 O_3_2 114(13) 27_545 1_555 12_555
O_2_3 S_1_2 O_3_2 173(5) 27_545 1_555 1_555
O_2_3 S_1_2 O_3_2 128(15) 25_565 1_555 13_565
O_2_3 S_1_2 O_3_2 124(12) 25_565 1_555 11_555
O_2_3 S_1_2 O_3_2 159(5) 25_565 1_555 15_555
O_2_3 S_1_2 O_3_2 120(17) 25_565 1_555 14_565
O_2_3 S_1_2 O_3_2 116(13) 25_565 1_555 12_555
O_2_3 S_1_2 O_3_2 172(6) 25_565 1_555 1_555
O_3_2 S_1_2 O_2_3 100(5) 8_655 1_555 19_655
O_3_2 S_1_2 O_2_3 102(5) 8_655 1_555 31_455
O_3_2 S_1_2 O_2_3 108(5) 8_655 1_555 21_565
O_3_2 S_1_2 O_2_3 106(5) 8_655 1_555 23_545
O_3_2 S_1_2 O_2_2 147(7) 8_655 1_555 14_565
O_3_2 S_1_2 O_2_2 143(5) 8_655 1_555 1_555
O_2_2 S_1_2 O_3_2 110(6) 10_565 1_555 8_655
O_2_2 S_1_2 O_3_2 90(14) 10_565 1_555 13_565
O_2_2 S_1_2 O_3_2 140(6) 10_565 1_555 11_555
O_2_2 S_1_2 O_3_2 129(5) 10_565 1_555 15_555
O_2_2 S_1_2 O_3_2 144(11) 10_565 1_555 12_555
O_2_2 S_1_2 O_3_2 134(7) 10_565 1_555 1_555
O_3_2 S_1_2 O_2_3 103(7) 10_565 1_555 32_655
O_3_2 S_1_2 O_2_3 104(8) 10_565 1_555 29_455
O_3_2 S_1_2 O_2_2 128(7) 10_565 1_555 8_655
O_3_2 S_1_2 O_2_3 90(9) 10_565 1_555 21_565
O_3_2 S_1_2 O_2_3 93(9) 10_565 1_555 23_545
O_3_2 S_1_2 O_2_2 133(7) 10_565 1_555 12_555
O_3_2 S_1_2 O_2_2 90(20) 10_565 1_555 14_565
O_3_2 S_1_2 O_2_2 94(11) 10_565 1_555 1_555
O_2_2 S_1_2 O_3_2 105(9) 6_665 1_555 8_655
O_2_2 S_1_2 O_3_2 91(12) 6_665 1_555 13_565
O_2_2 S_1_2 O_3_2 137(4) 6_665 1_555 11_555
O_2_2 S_1_2 O_3_2 130(5) 6_665 1_555 15_555
O_2_2 S_1_2 O_3_2 139(7) 6_665 1_555 12_555
O_2_2 S_1_2 O_3_2 136(6) 6_665 1_555 1_555
O_3_2 S_1_2 O_2_2 109(9) 7_655 1_555 6_665
O_3_2 S_1_2 O_2_2 114(5) 7_655 1_555 10_565
O_3_2 S_1_2 O_2_3 95(4) 7_655 1_555 25_565
O_3_2 S_1_2 O_2_3 94(4) 7_655 1_555 27_545
O_3_2 S_1_2 O_2_3 109(5) 7_655 1_555 19_655
O_3_2 S_1_2 O_2_3 112(5) 7_655 1_555 31_455
O_3_2 S_1_2 O_2_3 97(4) 7_655 1_555 32_655
O_3_2 S_1_2 O_2_3 99(4) 7_655 1_555 29_455
O_3_2 S_1_2 O_2_3 120(5) 7_655 1_555 21_565
O_3_2 S_1_2 O_2_3 118(5) 7_655 1_555 23_545
O_3_2 S_1_2 O_2_2 159(6) 7_655 1_555 14_565
O_3_2 S_1_2 O_2_2 156(6) 7_655 1_555 1_555
S_1_2 O_2_2 O_2_3 98(7) 1_555 1_555 21_565
S_1_2 O_2_2 O_2_3 96(7) 1_555 1_555 23_545
S_1_2 O_2_2 O_2_3 91(8) 14_565 1_555 21_565
S_1_2 O_2_2 O_2_3 93(7) 14_565 1_555 23_545
S_1_3 O_2_2 S_1_2 143(14) 23_545 1_555 14_565
S_1_3 O_2_2 S_1_2 145(7) 23_545 1_555 1_555
S_1_3 O_2_2 S_1_2 132(17) 21_565 1_555 14_565
S_1_3 O_2_2 S_1_2 152(6) 21_565 1_555 1_555
O_2_3 O_2_2 S_1_2 95(6) 29_455 1_555 14_565
O_2_3 O_2_2 S_1_2 95(7) 31_455 1_555 1_555
O_2_3 O_2_2 S_1_2 93(6) 32_655 1_555 14_565
S_1_2 O_2_2 S_1_3 132(10) 12_555 1_555 21_565
S_1_2 O_2_2 S_1_3 123(11) 12_555 1_555 23_545
O_2_3 O_2_2 S_1_2 93(6) 19_655 1_555 1_555
S_1_2 O_2_2 S_1_3 113(7) 10_565 1_555 21_565
S_1_2 O_2_2 S_1_3 123(6) 10_565 1_555 23_545
S_1_3 O_2_2 S_1_2 112(7) 29_455 1_555 10_565
S_1_3 O_2_2 S_1_2 123(8) 29_455 1_555 14_565
S_1_3 O_2_2 S_1_2 97(6) 29_455 1_555 1_555
S_1_3 O_2_2 S_1_2 112(6) 31_455 1_555 12_555
S_1_3 O_2_2 S_1_2 119(7) 31_455 1_555 1_555
S_1_2 O_2_2 S_1_3 92(5) 8_655 1_555 31_455
S_1_2 O_2_2 S_1_3 116(5) 8_655 1_555 21_565
S_1_2 O_2_2 S_1_3 110(5) 8_655 1_555 23_545
S_1_3 O_2_2 S_1_2 106(7) 32_655 1_555 10_565
S_1_3 O_2_2 S_1_2 117(7) 32_655 1_555 14_565
S_1_3 O_2_2 S_1_2 94(5) 32_655 1_555 1_555
S_1_2 O_2_2 S_1_3 93(4) 6_665 1_555 29_455
S_1_2 O_2_2 S_1_3 105(7) 6_665 1_555 21_565
S_1_2 O_2_2 S_1_3 112(7) 6_665 1_555 23_545
S_1_3 O_2_2 S_1_2 105(6) 19_655 1_555 12_555
S_1_3 O_2_2 S_1_2 114(6) 19_655 1_555 1_555
O_2_3 S_1_3 O_3_3 120.1(9) 4_755 1_555 1_555
O_3_3 S_1_3 O_2_3 111(5) 4_755 1_555 4_755
O_3_3 S_1_3 O_2_3 113.5(17) 4_755 1_555 1_555
O_2_2 S_1_3 O_3_3 151(10) 25_555 1_555 4_755
O_2_2 S_1_3 O_3_3 167(5) 25_555 1_555 1_555
O_2_2 S_1_3 O_3_3 142(10) 21_655 1_555 4_755
O_2_2 S_1_3 O_3_3 170(3) 21_655 1_555 1_555
O_2_3 S_1_3 O_3_3 110.7(15) 6_665 1_555 4_755
O_2_3 S_1_3 O_3_3 104(2) 6_665 1_555 1_555
O_2_3 S_1_3 O_3_3 108.7(14) 8_645 1_555 4_755
O_2_3 S_1_3 O_3_3 102.6(14) 8_645 1_555 1_555
O_2_3 S_1_3 O_3_3 95(3) 10_665 1_555 4_755
O_2_3 S_1_3 O_3_3 109.8(16) 10_665 1_555 1_555
O_3_3 S_1_3 O_2_3 95(4) 6_665 1_555 10_665
O_3_3 S_1_3 O_2_2 141(7) 6_665 1_555 21_655
O_3_3 S_1_3 O_2_2 135(8) 6_665 1_555 25_555
O_3_3 S_1_3 O_2_3 98(6) 6_665 1_555 4_755
O_3_3 S_1_3 O_2_3 95(4) 6_665 1_555 1_555
O_2_3 S_1_3 O_3_3 93(2) 12_645 1_555 6_665
O_2_3 S_1_3 O_3_3 94(4) 12_645 1_555 4_755
O_2_3 S_1_3 O_3_3 107.9(13) 12_645 1_555 1_555
O_3_3 S_1_3 O_2_3 91(3) 10_665 1_555 6_665
O_3_3 S_1_3 O_2_2 119(7) 10_665 1_555 21_655
O_3_3 S_1_3 O_2_2 127(7) 10_665 1_555 25_555
O_2_3 S_1_3 O_3_3 96.7(16) 14_555 1_555 4_755
O_2_3 S_1_3 O_3_3 99.3(14) 14_555 1_555 1_555
O_2_3 S_1_3 O_3_3 95(3) 2_755 1_555 4_755
O_2_3 S_1_3 O_3_3 99.8(16) 2_755 1_555 1_555
O_2_2 S_1_3 O_3_3 116(5) 29_555 1_555 10_665
O_2_2 S_1_3 O_3_3 130(5) 29_555 1_555 4_755
O_2_2 S_1_3 O_3_3 109(3) 29_555 1_555 1_555
O_3_3 S_1_3 O_2_2 129(4) 8_645 1_555 21_655
O_3_3 S_1_3 O_2_2 125(5) 8_645 1_555 25_555
O_2_2 S_1_3 O_3_3 111(4) 31_545 1_555 10_665
O_2_2 S_1_3 O_3_3 125(4) 31_545 1_555 4_755
O_2_2 S_1_3 O_3_3 107(3) 31_545 1_555 1_555
O_3_3 S_1_3 O_2_2 96(4) 12_645 1_555 31_545
O_3_3 S_1_3 O_2_2 100(4) 12_645 1_555 29_555
O_3_3 S_1_3 O_2_2 114(6) 12_645 1_555 21_655
O_3_3 S_1_3 O_2_2 120(6) 12_645 1_555 25_555
O_2_2 S_1_3 O_3_3 98(4) 32_655 1_555 8_645
O_2_2 S_1_3 O_3_3 114(4) 32_655 1_555 6_665
O_2_2 S_1_3 O_3_3 95(6) 32_655 1_555 4_755
O_2_2 S_1_3 O_3_3 121(3) 32_655 1_555 1_555
O_2_2 S_1_3 O_3_3 94(4) 19_645 1_555 8_645
O_2_2 S_1_3 O_3_3 110(4) 19_645 1_555 6_665
O_2_2 S_1_3 O_3_3 93(5) 19_645 1_555 4_755
O_2_2 S_1_3 O_3_3 118(3) 19_645 1_555 1_555
O_2_2 O_2_3 S_1_3 125(9) 29_555 1_555 4_755
O_2_2 O_2_3 S_1_3 109(5) 29_555 1_555 1_555
S_1_3 O_2_3 O_2_2 124(9) 6_665 1_555 21_655
S_1_3 O_2_3 O_2_2 113(9) 6_665 1_555 25_555
O_2_2 O_2_3 S_1_3 130(9) 31_545 1_555 4_755
O_2_2 O_2_3 S_1_3 114(5) 31_545 1_555 1_555
O_2_2 O_2_3 S_1_3 151(6) 32_655 1_555 6_665
O_2_2 O_2_3 S_1_3 103(9) 32_655 1_555 4_755
O_2_2 O_2_3 S_1_3 118(5) 32_655 1_555 1_555
S_1_3 O_2_3 O_2_2 145(6) 10_665 1_555 31_545
S_1_3 O_2_3 O_2_2 152(7) 10_665 1_555 29_555
S_1_3 O_2_3 O_2_2 106(10) 10_665 1_555 21_655
S_1_3 O_2_3 O_2_2 117(10) 10_665 1_555 25_555
S_1_3 O_2_3 O_2_2 140(6) 8_645 1_555 32_655
S_1_3 O_2_3 O_2_2 134(11) 8_645 1_555 21_655
S_1_3 O_2_3 O_2_2 123(11) 8_645 1_555 25_555
S_1_2 O_2_3 S_1_3 111(8) 25_555 1_555 8_645
S_1_2 O_2_3 S_1_3 137(9) 25_555 1_555 10_665
S_1_2 O_2_3 O_2_2 92(8) 25_555 1_555 32_655
S_1_2 O_2_3 S_1_3 109(8) 25_555 1_555 6_665
S_1_2 O_2_3 S_1_3 117(5) 25_555 1_555 4_755
S_1_2 O_2_3 S_1_3 113(5) 25_555 1_555 1_555
O_2_2 O_2_3 S_1_2 94(10) 19_645 1_555 25_555
O_2_2 O_2_3 S_1_3 134(6) 19_645 1_555 8_645
O_2_2 O_2_3 S_1_3 144(6) 19_645 1_555 6_665
O_2_2 O_2_3 S_1_3 107(9) 19_645 1_555 4_755
O_2_2 O_2_3 S_1_3 123(4) 19_645 1_555 1_555
S_1_2 O_2_3 S_1_3 144(8) 21_655 1_555 8_645
S_1_2 O_2_3 S_1_3 103(8) 21_655 1_555 10_665
S_1_2 O_2_3 O_2_2 96(10) 21_655 1_555 31_545
S_1_2 O_2_3 S_1_3 143(8) 21_655 1_555 6_665
S_1_2 O_2_3 O_2_2 94(8) 21_655 1_555 29_555
S_1_2 O_2_3 S_1_3 110(6) 21_655 1_555 4_755
S_1_2 O_2_3 S_1_3 116(5) 21_655 1_555 1_555
S_1_3 O_2_3 S_1_2 106(8) 12_645 1_555 21_655
S_1_3 O_2_3 S_1_2 139(8) 12_645 1_555 25_555
S_1_3 O_2_3 O_2_2 134(6) 12_645 1_555 31_545
S_1_3 O_2_3 O_2_2 142(6) 12_645 1_555 29_555
S_1_3 O_2_3 O_2_2 116(9) 12_645 1_555 21_655
S_1_3 O_2_3 O_2_2 127(9) 12_645 1_555 25_555
S_1_2 O_2_3 S_1_3 145(7) 29_555 1_555 12_645
S_1_2 O_2_3 O_2_2 102(6) 29_555 1_555 19_645
S_1_2 O_2_3 S_1_3 90(5) 29_555 1_555 8_645
S_1_2 O_2_3 S_1_3 150(6) 29_555 1_555 10_665
S_1_2 O_2_3 O_2_2 103(6) 29_555 1_555 32_655
S_1_2 O_2_3 S_1_3 90(5) 29_555 1_555 6_665
S_1_2 O_2_3 S_1_3 133(9) 29_555 1_555 4_755
S_1_2 O_2_3 S_1_3 122(7) 29_555 1_555 1_555
S_1_2 O_2_3 S_1_3 147(7) 32_655 1_555 8_645
S_1_2 O_2_3 O_2_2 103(6) 32_655 1_555 31_545
S_1_2 O_2_3 S_1_3 154(7) 32_655 1_555 6_665
S_1_2 O_2_3 O_2_2 104(7) 32_655 1_555 29_555
S_1_2 O_2_3 S_1_3 117(9) 32_655 1_555 4_755
S_1_2 O_2_3 S_1_3 129(7) 32_655 1_555 1_555
O_2_2 O_2_3 S_1_2 94(5) 27_545 1_555 21_655
O_2_2 O_2_3 S_1_2 93(5) 27_545 1_555 25_555
O_2_2 O_2_3 S_1_3 150(4) 27_545 1_555 4_755
O_2_2 O_2_3 S_1_3 150(4) 27_545 1_555 1_555
S_1_3 O_2_3 S_1_2 111(7) 14_555 1_555 32_655
S_1_3 O_2_3 S_1_2 108(7) 14_555 1_555 29_555
S_1_3 O_2_3 S_1_2 131(4) 14_555 1_555 21_655
S_1_3 O_2_3 S_1_2 129(4) 14_555 1_555 25_555
S_1_3 O_2_3 O_2_2 173(6) 14_555 1_555 21_655
S_1_3 O_2_3 O_2_2 172(7) 14_555 1_555 25_555
O_2_2 O_2_3 S_1_2 92(5) 23_645 1_555 21_655
O_2_2 O_2_3 S_1_2 95(5) 23_645 1_555 25_555
O_2_2 O_2_3 S_1_3 147(5) 23_645 1_555 4_755
O_2_2 O_2_3 S_1_3 151(4) 23_645 1_555 1_555
S_1_3 O_2_3 S_1_2 105(7) 2_755 1_555 32_655
S_1_3 O_2_3 S_1_2 113(8) 2_755 1_555 29_555
S_1_3 O_2_3 S_1_2 127(5) 2_755 1_555 21_655
S_1_3 O_2_3 S_1_2 132(5) 2_755 1_555 25_555
S_1_3 O_2_3 O_2_2 90(7) 2_755 1_555 29_555
S_1_3 O_2_3 O_2_2 165(10) 2_755 1_555 21_655
S_1_3 O_2_3 O_2_2 174(8) 2_755 1_555 25_555
S_1_2 O_2_3 S_1_3 122(6) 31_545 1_555 12_645
S_1_2 O_2_3 O_2_2 91(6) 31_545 1_555 19_645
S_1_2 O_2_3 S_1_3 131(5) 31_545 1_555 10_665
S_1_2 O_2_3 O_2_2 94(5) 31_545 1_555 32_655
S_1_2 O_2_3 S_1_3 159(8) 31_545 1_555 4_755
S_1_2 O_2_3 S_1_3 145(4) 31_545 1_555 1_555
S_1_2 O_2_3 O_2_2 98(11) 31_545 1_555 21_655
S_1_2 O_2_3 O_2_2 93(7) 31_545 1_555 25_555
S_1_2 O_2_3 S_1_3 124(5) 19_645 1_555 8_645
S_1_2 O_2_3 O_2_2 91(6) 19_645 1_555 31_545
S_1_2 O_2_3 S_1_3 134(6) 19_645 1_555 6_665
S_1_2 O_2_3 O_2_2 95(5) 19_645 1_555 29_555
S_1_2 O_2_3 S_1_3 137(8) 19_645 1_555 4_755
S_1_2 O_2_3 S_1_3 152(4) 19_645 1_555 1_555
S_1_2 O_2_3 O_2_2 90(6) 19_645 1_555 21_655
S_1_2 O_2_3 O_2_2 95(11) 19_645 1_555 25_555
S_1_2 O_2_3 S_1_3 103(5) 27_545 1_555 12_645
S_1_2 O_2_3 S_1_3 112(5) 27_545 1_555 10_665
S_1_2 O_2_3 S_1_3 93(7) 27_545 1_555 6_665
S_1_2 O_2_3 S_1_3 178(8) 27_545 1_555 4_755
S_1_2 O_2_3 S_1_3 163(6) 27_545 1_555 1_555
S_1_2 O_2_3 O_2_2 107(7) 27_545 1_555 21_655
S_1_2 O_2_3 O_2_2 105(7) 27_545 1_555 25_555
S_1_2 O_2_3 S_1_3 105(4) 23_645 1_555 8_645
S_1_2 O_2_3 S_1_3 90(6) 23_645 1_555 10_665
S_1_2 O_2_3 S_1_3 115(6) 23_645 1_555 6_665
S_1_2 O_2_3 S_1_3 155(10) 23_645 1_555 4_755
S_1_2 O_2_3 S_1_3 171(6) 23_645 1_555 1_555
S_1_2 O_2_3 O_2_2 103(7) 23_645 1_555 21_655
S_1_2 O_2_3 O_2_2 106(7) 23_645 1_555 25_555
O_2_4 S_1_4 O_3_4 115(8) 1_555 1_555 6_665
S_1_7 S_1_5 O_2_5 104.7(17) 25_555 1_555 1_555
O_3_7 S_1_5 O_2_5 137(2) 25_555 1_555 1_555
O9 S_1_5 O_3_7 108(3) 4_655 1_555 25_555
O9 S_1_5 O_3_5 149(2) 4_655 1_555 1_555
O_2_7 S_1_5 O_3_5 98.1(19) 25_555 1_555 1_555
O_2_7 S_1_5 O_3_5 102.7(15) 29_555 1_555 1_555
O_3_7 S_1_5 O_2_7 94(2) 21_655 1_555 29_555
O_3_7 S_1_5 O9 112(2) 21_655 1_555 4_655
O_3_7 S_1_5 O_2_5 142(2) 21_655 1_555 1_555
O_3_5 S_1_5 O_2_7 98.6(17) 15_556 1_555 29_555
O_3_5 S_1_5 O_2_7 96.8(19) 15_556 1_555 25_555
O_3_5 S_1_5 O9 173.3(12) 15_556 1_555 4_655
O_3_5 S_1_5 S_1_7 111(2) 15_556 1_555 25_555
O_2_5 S_1_5 O_3_5 98.2(13) 6_665 1_555 15_556
O_2_5 S_1_5 O_3_7 131.3(16) 6_665 1_555 21_655
O_2_5 S_1_5 O_3_7 124.0(19) 6_665 1_555 25_555
O_2_5 S_1_5 O_3_5 122.3(2) 6_665 1_555 1_555
O_3_5 S_1_5 O_2_5 135.8(5) 4_755 1_555 6_665
O_3_5 S_1_5 O_2_7 107.1(13) 4_755 1_555 29_555
O_3_5 S_1_5 O_2_7 101.6(16) 4_755 1_555 25_555
O_3_5 S_1_5 O9 132.2(17) 4_755 1_555 4_655
O_3_5 S_1_5 O_2_5 136.5(10) 4_755 1_555 1_555
O_2_5 S_1_5 O_3_5 99.1(8) 15_556 1_555 4_755
O_2_5 S_1_5 O_3_7 115(2) 15_556 1_555 21_655
O_2_5 S_1_5 O9 126.9(12) 15_556 1_555 4_655
O_2_5 S_1_5 O_3_7 115(3) 15_556 1_555 25_555
O_2_5 S_1_5 S_1_7 121.9(19) 15_556 1_555 25_555
O_3_7 O_3_5 S_1_5 112(4) 21_655 1_555 1_555
S_1_5 O_3_5 S_1_7 125.3(14) 15_556 1_555 25_555
S_1_5 O_3_5 O_3_7 148(3) 15_556 1_555 21_655
S_1_5 O_3_5 O_3_7 155(3) 15_556 1_555 25_555
O_3_7 O_3_5 S_1_7 136(2) 26_555 1_555 25_555
O_3_7 O_3_5 S_1_5 130(2) 26_555 1_555 1_555
S_1_5 O_3_5 O_3_7 96.9(14) 4_755 1_555 26_555
S_1_5 O_3_5 S_1_7 101(2) 4_755 1_555 25_555
S_1_7 O_3_5 O_3_7 109.4(18) 21_655 1_555 26_555
S_1_7 O_3_5 S_1_5 145.0(19) 21_655 1_555 15_556
S_1_7 O_3_5 S_1_5 115(3) 21_655 1_555 1_555
O_3_7 O_3_5 S_1_7 94.6(16) 22_655 1_555 21_655
O_3_7 O_3_5 S_1_7 141(2) 22_655 1_555 25_555
O_3_7 O_3_5 S_1_5 147(3) 22_655 1_555 1_555
O_2_7 S_1_7 S_1_5 94.6(16) 12_555 1_555 23_545
O_2_7 S_1_7 O_3_7 126.2(6) 12_555 1_555 1_555
O9 S_1_7 O_2_7 92.5(16) 21_555 1_555 12_555
O9 S_1_7 O_2_7 95.3(17) 21_555 1_555 1_555
O9 S_1_7 O_3_7 127.1(14) 21_555 1_555 1_555
O_3_5 S_1_7 O9 110(2) 23_545 1_555 21_555
O_3_5 S_1_7 O_2_7 105.8(19) 23_545 1_555 12_555
O_3_5 S_1_7 O_2_7 98(2) 23_545 1_555 1_555
O_3_7 S_1_7 O9 132.1(11) 14_565 1_555 21_555
O_3_7 S_1_7 O_2_7 130.7(5) 14_565 1_555 12_555
O_3_7 S_1_7 O_2_7 125.1(5) 14_565 1_555 1_555
O_3_5 S_1_7 O9 127.5(17) 21_565 1_555 21_555
O_3_5 S_1_7 O_2_7 123.1(18) 21_565 1_555 12_555
O_3_5 S_1_7 O_2_7 116(2) 21_565 1_555 1_555
S_1_5 O_2_7 S_1_7 146.5(19) 23_545 1_555 12_555
S_1_5 O_2_7 S_1_7 146(2) 29_455 1_555 1_555
S_1_7 O_3_7 O_3_5 105(3) 1_555 1_555 23_545
O_3_5 O_3_7 S_1_7 173(4) 21_565 1_555 1_555
S_1_5 O_3_7 O_3_5 120(5) 23_545 1_555 21_565
S_1_7 O_3_7 S_1_5 165(3) 14_565 1_555 23_545
S_1_7 O_3_7 O_3_5 131(3) 14_565 1_555 23_545
S_1_5 O_3_7 S_1_7 156(3) 21_565 1_555 1_555
S_1_5 O_3_7 O_3_5 98(3) 21_565 1_555 23_545
O_3_5 O_3_7 S_1_5 91(2) 24_544 1_555 21_565
O_3_5 O_3_7 S_1_7 117(2) 24_544 1_555 14_565
O_3_5 O_3_7 S_1_7 113.5(17) 24_544 1_555 1_555
O_3_5 O_3_7 S_1_5 102(3) 22_564 1_555 23_545
O_3_5 O_3_7 S_1_7 144(2) 22_564 1_555 1_555
O12 Al1 O11 97.3(12) 1_555 1_555 12_555
O12 Al1 O11 97.3(12) 1_555 1_555 1_555
O9 Al1 O12 93.6(8) 12_555 1_555 1_555
O9 Al1 O11 161.2(13) 12_555 1_555 12_555
O9 Al1 O12 93.6(8) 1_555 1_555 1_555
O9 Al1 O11 161.2(13) 1_555 1_555 1_555
O8 Al1 O12 176.0(13) 1_555 1_555 1_555
Al2 Al1 O8 153.2(10) 1_555 1_555 1_555
Al2 Al1 O9 115.8(6) 1_555 1_555 1_555
Al2 Al1 O9 115.8(6) 1_555 1_555 12_555
O10 Al2 O12 91.4(11) 32_555 1_555 1_555
O10 Al2 O12 91.4(11) 21_555 1_555 1_555
O10 Al2 O12 91.4(11) 1_555 1_555 21_555
O10 Al2 O12 91.4(11) 12_555 1_555 21_555
Al1 Al2 O10 113.4(11) 21_555 1_555 12_555
Al1 Al2 O10 113.4(11) 21_555 1_555 1_555
Al1 Al2 O12 145.9(7) 21_555 1_555 1_555
Al1 Al2 O10 113.4(11) 1_555 1_555 21_555
Al1 Al2 O10 113.4(11) 1_555 1_555 32_555
Al1 Al2 O12 145.9(7) 1_555 1_555 21_555
Al1 O9 S_1_5 150.8(13) 1_555 1_555 4_655
Al1 O9 S_1_7 108.6(15) 1_555 1_555 21_555
Al1 O12 Al2 115.2(12) 1_555 1_555 1_555
Al2 O10 C10 141(3) 1_555 1_555 1_555
Al1 O11 C10 130(3) 1_555 1_555 1_555
O10 C10 O11 121(3) 1_555 1_555 1_555
C11 C10 O10 119.4(17) 1_555 1_555 1_555
C11 C10 O11 119.4(17) 1_555 1_555 1_555
C13 C11 C10 120.1(12) 1_555 1_555 1_555
O_3_1 C13 C14 97(4) 18_554 1_555 1_555
O_3_1 C13 H13 91(9) 18_554 1_555 1_555
O_3_1 C13 H13 138(4) 20_544 1_555 1_555
C20 C19 C1 100.8(3) 2_655 1_555 14_555
C20 C19 C3 132.7(2) 2_655 1_555 1_555
C20 C19 C1 100.8(3) 2_655 1_555 1_555
C20 C19 C3 132.7(2) 2_655 1_555 14_555
C3 C19 C1 113.5(4) 15_555 1_555 14_555
C3 C19 C1 153.3(2) 15_555 1_555 1_555
C3 C19 C1 153.3(2) 13_555 1_555 14_555
C3 C19 C1 113.5(4) 13_555 1_555 1_555
C4 C2 H2 119.3(3) 14_555 1_555 1_555
C3 C2 C15 90.9(4) 14_555 1_555 1_555
C3 C2 H2 134.4(3) 14_555 1_555 1_555
C1 C2 H2 150.7(3) 14_555 1_555 1_555
H2 C2 C3 104.4(6) 14_555 1_555 14_555
H2 C2 C1 100.2(4) 14_555 1_555 1_555
H2 C2 C4 100.0(5) 14_555 1_555 14_555
C1 C3 H3 119.3(3) 14_555 1_555 1_555
C2 C3 C19 90.9(4) 14_555 1_555 1_555
C2 C3 H3 134.4(3) 14_555 1_555 1_555
H3 C3 C2 159.8(13) 15_555 1_555 14_555
H3 C3 C4 138.8(8) 15_555 1_555 1_555
H3 C3 C19 97.8(13) 15_555 1_555 1_555
H3 C3 C1 124.90(15) 15_555 1_555 14_555
C1 C3 H3 126.3(14) 1_555 1_555 15_555
C4 C3 H3 134.3(11) 14_555 1_555 15_555
C4 C3 H3 150.7(3) 14_555 1_555 1_555
H3 C3 C2 104.4(6) 14_555 1_555 14_555
H3 C3 C4 100.2(4) 14_555 1_555 1_555
H3 C3 C1 100.0(5) 14_555 1_555 14_555
C2 C3 H3 152.7(15) 1_555 1_555 15_555
C2 C3 H3 180.00(3) 1_555 1_555 1_555
C19 C3 C2 108.19(15) 13_555 1_555 1_555
C19 C3 C4 103.9(2) 13_555 1_555 14_555
C19 C3 C2 143.2(3) 13_555 1_555 14_555
C19 C3 C4 156.09(14) 13_555 1_555 1_555
C19 C3 C1 102.13(13) 13_555 1_555 14_555
C3 C1 H1 119.3(3) 14_555 1_555 1_555
C4 C1 C19 90.9(4) 14_555 1_555 1_555
C4 C1 H1 134.4(3) 14_555 1_555 1_555
H1 C1 C4 159.7(12) 4_655 1_555 14_555
H1 C1 C19 107.9(8) 4_655 1_555 1_555
H1 C1 C2 125.30(9) 4_655 1_555 1_555
H1 C1 C3 138.7(8) 4_655 1_555 14_555
C3 C1 H1 133.5(12) 1_555 1_555 4_655
C2 C1 H1 126.4(14) 14_555 1_555 4_655
C2 C1 H1 150.7(3) 14_555 1_555 1_555
H1 C1 C4 104.4(6) 14_555 1_555 14_555
H1 C1 C2 100.2(4) 14_555 1_555 1_555
H1 C1 C3 100.0(5) 14_555 1_555 14_555
C4 C1 H1 152.2(15) 1_555 1_555 4_655
C2 C4 H4 119.3(3) 14_555 1_555 1_555
C1 C4 C15 90.9(4) 14_555 1_555 1_555
C1 C4 H4 134.4(3) 14_555 1_555 1_555
C3 C4 H4 150.7(3) 14_555 1_555 1_555
H4 C4 C1 104.4(6) 14_555 1_555 14_555
H4 C4 C3 100.2(4) 14_555 1_555 1_555
H4 C4 C2 100.0(5) 14_555 1_555 14_555
C1 C4 H4 180.000(6) 1_555 1_555 1_555

loop_
_geom_bond_atom_site_label_1
_geom_bond_atom_site_label_2
_geom_bond_distance
_geom_bond_site_symmetry_1
_geom_bond_site_symmetry_2
S_1_1 S_1_1 1.3(3) 1_555 14_565
S_1_1 O_2_1 1.88(15) 1_555 14_565
O_2_1 O_2_1 1.1(2) 1_555 14_565
O_2_1 S_1_1 1.88(15) 1_555 14_565
O_3_1 C13 1.88(15) 1_555 18_555
S_1_2 S_1_2 0.9(4) 1_555 12_555
S_1_2 S_1_2 1.2(5) 1_555 14_565
S_1_2 O_2_2 1.54(18) 1_555 14_565
S_1_2 O_3_2 1.9(3) 1_555 12_555
S_1_2 S_1_2 1.9(3) 1_555 8_655
S_1_2 S_1_2 1.9(3) 1_555 10_565
S_1_2 O_3_2 2.0(4) 1_555 14_565
S_1_2 O_2_2 2.0(3) 1_555 12_555
S_1_2 O_2_3 2.05(14) 1_555 23_545
S_1_2 O_2_3 2.08(14) 1_555 21_565
S_1_2 O_3_2 2.1(2) 1_555 15_555
S_1_2 O_2_2 2.19(14) 1_555 8_655
S_1_2 O_2_3 2.21(14) 1_555 29_455
S_1_2 S_1_2 2.5(3) 1_555 4_655
S_1_2 S_1_2 2.6(5) 1_555 6_665
O_2_2 O_2_3 1.32(9) 1_555 23_545
O_2_2 O_2_3 1.33(9) 1_555 21_565
O_2_2 S_1_2 1.54(18) 1_555 14_565
O_2_2 S_1_3 1.62(12) 1_555 23_545
O_2_2 S_1_3 1.66(12) 1_555 21_565
O_2_2 S_1_2 2.0(3) 1_555 12_555
O_2_2 S_1_2 2.19(14) 1_555 10_565
O_3_2 O_3_2 1.6(6) 1_555 14_565
O_3_2 O_3_2 1.8(6) 1_555 13_565
O_3_2 O_3_2 1.8(5) 1_555 12_555
O_3_2 S_1_2 1.9(3) 1_555 12_555
O_3_2 S_1_2 2.0(4) 1_555 14_565
O_3_2 S_1_2 2.1(2) 1_555 15_555
S_1_3 O_2_3 1.450(18) 1_555 4_755
S_1_3 O_3_3 1.55(6) 1_555 4_755
S_1_3 O_2_2 1.62(12) 1_555 25_555
S_1_3 O_2_2 1.66(12) 1_555 21_655
S_1_3 O_2_3 1.90(10) 1_555 6_665
S_1_3 O_2_3 2.01(8) 1_555 8_645
S_1_3 O_2_3 2.03(7) 1_555 10_665
S_1_3 S_1_3 2.03(15) 1_555 6_665
S_1_3 O_3_3 2.10(15) 1_555 6_665
S_1_3 O_2_3 2.13(11) 1_555 12_645
S_1_3 S_1_3 2.33(9) 1_555 8_645
S_1_3 S_1_3 2.33(9) 1_555 10_665
S_1_3 S_1_3 2.60(14) 1_555 12_645
O_2_3 O_2_3 0.95(13) 1_555 12_645
O_2_3 O_2_3 1.22(10) 1_555 14_555
O_2_3 O_2_3 1.23(10) 1_555 2_755
O_2_3 O_2_2 1.32(9) 1_555 25_555
O_2_3 O_2_2 1.33(9) 1_555 21_655
O_2_3 S_1_3 1.450(18) 1_555 4_755
O_2_3 S_1_3 1.90(10) 1_555 6_665
O_2_3 S_1_3 2.01(8) 1_555 10_665
O_2_3 S_1_3 2.03(7) 1_555 8_645
O_2_3 S_1_2 2.05(14) 1_555 25_555
O_2_3 S_1_2 2.08(14) 1_555 21_655
O_2_3 S_1_3 2.13(11) 1_555 12_645
O_2_3 S_1_2 2.21(14) 1_555 29_555
O_3_3 O_3_3 0.90(16) 1_555 4_755
O_3_3 O_3_3 1.2(2) 1_555 6_665
O_3_3 S_1_3 1.55(6) 1_555 4_755
O_3_3 S_1_3 2.10(15) 1_555 6_665
S_1_4 O_3_4 1.40(4) 1_555 6_665
S_1_4 O_2_4 2.08(12) 1_555 6_665
O_2_4 S_1_4 2.08(12) 1_555 6_665
O_3_4 S_1_4 1.40(4) 1_555 6_665
S_1_5 S_1_7 1.51(5) 1_555 25_555
S_1_5 O_3_7 1.76(6) 1_555 25_555
S_1_5 O9 1.95(5) 1_555 4_655
S_1_5 O_2_7 2.07(4) 1_555 25_555
O_2_5 O_2_5 1.67(6) 1_555 6_665
O_3_5 O_3_7 1.17(10) 1_555 25_555
O_3_5 O_3_5 1.69(8) 1_555 4_755
O_3_5 O_3_7 1.70(7) 1_555 21_655
O_3_5 S_1_7 2.06(8) 1_555 25_555
S_1_7 S_1_5 1.51(5) 1_555 23_545
S_1_7 O_2_7 1.88(5) 1_555 12_555
S_1_7 O9 1.91(5) 1_555 21_555
S_1_7 O_3_5 2.06(8) 1_555 23_545
O_2_7 S_1_7 1.88(5) 1_555 12_555
O_2_7 S_1_5 2.07(4) 1_555 23_545
O_3_7 O_3_5 1.17(10) 1_555 23_545
O_3_7 O_3_5 1.70(7) 1_555 21_565
O_3_7 S_1_5 1.76(6) 1_555 23_545
Al1 O11 1.76(4) 1_555 1_555
Al1 O11 1.76(4) 1_555 12_555
Al1 O12 1.90(2) 1_555 1_555
Al1 O9 1.95(2) 1_555 12_555
Al1 O9 1.95(2) 1_555 1_555
Al1 O8 2.10(3) 1_555 1_555
Al1 Al2 3.067(14) 1_555 1_555
Al2 O12 1.73(2) 1_555 1_555
Al2 O12 1.73(2) 1_555 21_555
Al2 O10 1.94(4) 1_555 32_555
Al2 O10 1.94(4) 1_555 21_555
Al2 O10 1.94(4) 1_555 1_555
Al2 O10 1.94(4) 1_555 12_555
Al2 Al1 3.067(14) 1_555 21_555
Al2 Al1 3.067(14) 1_555 1_555
O8 Al1 2.10(3) 1_555 1_555
O9 S_1_7 1.91(5) 1_555 21_555
O9 S_1_5 1.95(5) 1_555 4_655
O9 Al1 1.95(2) 1_555 1_555
O12 Al2 1.73(2) 1_555 1_555
O12 Al1 1.90(2) 1_555 1_555
O10 C10 1.149(18) 1_555 1_555
O10 Al2 1.94(4) 1_555 1_555
O11 C10 1.149(18) 1_555 1_555
O11 Al1 1.76(4) 1_555 1_555
C10 O11 1.149(18) 1_555 1_555
C10 O10 1.149(18) 1_555 1_555
C10 C11 1.40(3) 1_555 1_555
C11 C10 1.40(3) 1_555 1_555
C11 C13 1.412(4) 1_555 1_555
C11 C12 1.412(4) 1_555 1_555
C12 H12 1.00(6) 1_555 1_555
C12 C11 1.412(4) 1_555 14_555
C12 C11 1.412(4) 1_555 1_555
H12 C12 1.00(6) 1_555 1_555
C13 H13 1.00(6) 1_555 1_555
C13 C14 1.412(4) 1_555 1_555
C13 C11 1.412(4) 1_555 1_555
C13 O_3_1 1.88(15) 1_555 18_554
H13 C13 1.00(6) 1_555 1_555
C14 C13 1.412(4) 1_555 14_555
C14 C13 1.412(4) 1_555 1_555
C14 C15 1.550(13) 1_555 1_555
C15 C2 1.412(4) 1_555 1_555
C15 C2 1.412(4) 1_555 14_555
C15 C4 1.412(4) 1_555 14_555
C15 C4 1.412(4) 1_555 1_555
C15 C14 1.550(13) 1_555 1_555
C19 C3 1.412(4) 1_555 14_555
C19 C1 1.412(4) 1_555 1_555
C19 C3 1.412(4) 1_555 1_555
C19 C20 1.412(4) 1_555 1_555
C19 C1 1.412(4) 1_555 14_555
C20 C19 1.412(4) 1_555 1_555
C20 C19 1.412(4) 1_555 13_555
C20 C20 1.60(3) 1_555 2_655
C2 H2 1.00(6) 1_555 1_555
C2 C4 1.381(14) 1_555 14_555
C2 C15 1.412(4) 1_555 1_555
C2 C1 1.412(4) 1_555 1_555
C2 C3 1.975(11) 1_555 14_555
C2 C2 2.018(11) 1_555 14_555
H2 C2 1.00(6) 1_555 1_555
C3 H3 1.00(6) 1_555 1_555
C3 C1 1.381(14) 1_555 14_555
C3 C19 1.412(4) 1_555 1_555
C3 C4 1.412(4) 1_555 1_555
C3 C2 1.975(11) 1_555 14_555
C3 C3 2.018(11) 1_555 14_555
H3 C3 1.00(6) 1_555 1_555
C1 H1 1.00(6) 1_555 1_555
C1 C3 1.381(14) 1_555 14_555
C1 C2 1.412(4) 1_555 1_555
C1 C19 1.412(4) 1_555 1_555
C1 C4 1.975(11) 1_555 14_555
C1 C1 2.018(11) 1_555 14_555
H1 C1 1.00(6) 1_555 1_555
C4 H4 1.00(6) 1_555 1_555
C4 C2 1.381(14) 1_555 14_555
C4 C3 1.412(4) 1_555 1_555
C4 C15 1.412(4) 1_555 1_555
C4 C1 1.975(11) 1_555 14_555
C4 C4 2.018(11) 1_555 14_555
H4 C4 1.00(6) 1_555 1_555
